data_1541985
loop_
_publ_author_name
'Huang, J.-L.'
'Li, J.M.'
'Lu, J.-X.'

_publ_section_title
;
 The crystal chemistry of thiocyanate-ligated compounds of transition
 metals. I. The crystal structure of di-ammine complex of copper(II)
 silver(I) trithiocyanate Cu (N H3)2 Ag (S C N)3
;
_journal_name_full 'Acta Chimica Sinica (see: Hua Hsueh Hsueh Pao)'
_journal_page_first 162
_journal_page_last 168
_journal_volume 32
_journal_year 1966
_chemical_formula_sum 'C3 H6 Ag Cu N5 S3'
_chemical_name_systematic 'Cu (N H3)2 Ag (S C N)3'
_space_group_IT_number 190
_symmetry_space_group_name_Hall 'P -6c -2c'
_symmetry_space_group_name_H-M 'P -6 2 c'
_cell_angle_alpha 90
_cell_angle_beta 90
_cell_angle_gamma 120
_cell_formula_units_Z 2
_cell_length_a 9.22
_cell_length_b 9.22
_cell_length_c 7.38
_cell_volume 543.311
_citation_journal_id_ASTM ACSIEW
_cod_data_source_file Huang_ACSIEW_1966_611.cif
_cod_data_source_block C3H6Ag1Cu1N5S3
_cod_original_cell_volume 543.3115
_cod_original_formula_sum 'C3 H6 Ag1 Cu1 N5 S3'
_cod_database_code 1541985

loop_
_symmetry_equiv_pos_as_xyz
x,y,z
-x+y,-x,-z+1/2
-y,x-y,z
x,y,-z+1/2
-x+y,-x,z
-y,x-y,-z+1/2
y,x,z+1/2
x-y,-y,-z
-x,-x+y,z+1/2
y,x,-z
x-y,-y,z+1/2
-x,-x+y,-z

loop_
_atom_site_label
_atom_site_type_symbol
_atom_site_fract_x
_atom_site_fract_y
_atom_site_fract_z
_atom_site_occupancy
_atom_site_U_iso_or_equiv
N2 N-3 0.444 0.302 0.25 1 0.0
Ag1 Ag+1 0 0 0 1 0.0
S1 S-2 0.228 0.114 0.75 1 0.0
C1 C+4 0.31 0.283 0.25 1 0.0
N1 N-3 0.3333 0.6667 0.03 1 0.0
Cu1 Cu+2 0.3333 0.6667 0.75 1 0.0
